data_4115944
loop_
_publ_author_name
'Osamu Niyomura'
'Shinzi Kato'
'Satoshi Inagaki'

_publ_section_title
;
 An Unusual Planar Diacyl Ditelluride (2-MeOC6H4COTe)2: The Origin of Its
 Planarity
;
_journal_name_full 'Journal of the American Chemical Society'
_journal_page_first 2132
_journal_page_last 2133
_journal_paper_doi 10.1021/ja993120j
_journal_volume 122
_journal_year 2000
_chemical_formula_moiety 'C16 H14 O4 Te2 '
_chemical_formula_sum 'C16 H14 O4 Te2'
_chemical_formula_weight 525.48
_space_group_IT_number 14
_symmetry_cell_setting monoclinic
_symmetry_Int_Tables_number 14
_symmetry_space_group_name_Hall '-P 2yn'
_symmetry_space_group_name_H-M 'P 1 21/n 1'
_audit_creation_date 'Mon Jan 18 23:29:54 1999'
_audit_creation_method 'from TEXRAY.INF file'
_cell_angle_alpha 90
_cell_angle_beta 94.6(1)
_cell_angle_gamma 90
_cell_formula_units_Z 2
_cell_length_a 4.319(7)
_cell_length_b 12.198(8)
_cell_length_c 15.287(7)
_cell_measurement_reflns_used 15
_cell_measurement_temperature 193.2
_cell_measurement_theta_max 14.9
_cell_measurement_theta_min 12.9
_cell_volume 802.8(15)
_computing_cell_refinement 'Rigaku/AFC Diffractometer Control'
_computing_data_collection 'Rigaku/AFC Diffractometer Control'
_computing_data_reduction teXsan
_computing_publication_material teXsan
_computing_structure_refinement teXsan
_computing_structure_solution SHELXS86
_diffrn_ambient_temperature 193.2
_diffrn_measurement_device_type 'Rigaku AFC7R'
_diffrn_measurement_method \w-2\q
_diffrn_orient_matrix_UB_11 0.02467
_diffrn_orient_matrix_UB_12 0.08149
_diffrn_orient_matrix_UB_13 0.00212
_diffrn_orient_matrix_UB_21 -0.05175
_diffrn_orient_matrix_UB_22 0.00386
_diffrn_orient_matrix_UB_23 -0.06487
_diffrn_orient_matrix_UB_31 -0.22507
_diffrn_orient_matrix_UB_32 0.00804
_diffrn_orient_matrix_UB_33 0.00970
_diffrn_radiation_detector 'scintillation counter'
_diffrn_radiation_monochromator graphite
_diffrn_radiation_source 'Rigaku rotating anode'
_diffrn_radiation_type 'Mo K\a'
_diffrn_radiation_wavelength 0.7107
_diffrn_reflns_av_R_equivalents 0.122
_diffrn_reflns_av_sigmaI/netI 0.056
_diffrn_reflns_limit_h_max 5
_diffrn_reflns_limit_h_min 0
_diffrn_reflns_limit_k_max 15
_diffrn_reflns_limit_k_min 0
_diffrn_reflns_limit_l_max 19
_diffrn_reflns_limit_l_min -19
_diffrn_reflns_number 4164
_diffrn_reflns_reduction_process 'Lp corrections applied'
_diffrn_reflns_theta_max 27.56
_diffrn_reflns_theta_min 2.14
_diffrn_standards_decay_% 0.41
_diffrn_standards_interval_count 150
_diffrn_standards_number 3
_exptl_absorpt_coefficient_mu 3.648
_exptl_absorpt_correction_T_max 1.000
_exptl_absorpt_correction_T_min 0.553
_exptl_absorpt_correction_type refdelf
_exptl_absorpt_process_details '(Walker & Stuart, 1983)'
_exptl_crystal_colour red
_exptl_crystal_density_diffrn 2.174
_exptl_crystal_description prismatic
_exptl_crystal_F_000 492.00
_exptl_crystal_size_max 0.290
_exptl_crystal_size_mid 0.140
_exptl_crystal_size_min 0.110
_refine_diff_density_max 1.86
_refine_diff_density_min -1.85
_refine_ls_extinction_method none
_refine_ls_goodness_of_fit_ref 3.941
_refine_ls_hydrogen_treatment noref
_refine_ls_matrix_type full
_refine_ls_number_constraints 0
_refine_ls_number_parameters 100
_refine_ls_number_reflns 1325
_refine_ls_number_restraints 0
_refine_ls_R_factor_all 0.0631
_refine_ls_R_factor_gt 0.0631
_refine_ls_shift/su_max 0.0036
_refine_ls_shift/su_mean 0.0006
_refine_ls_structure_factor_coef F
_refine_ls_weighting_details 'w = 1/[\s^2^(Fo) + 0.00010|Fo|^2^]'
_refine_ls_weighting_scheme calc
_refine_ls_wR_factor_gt 0.0767
_refine_ls_wR_factor_ref 0.0767
_reflns_number_gt 1325
_reflns_number_total 1932
_reflns_threshold_expression >3.0sigma(I)
_cod_data_source_file ja993120j_1.cif
_cod_data_source_block (2-CH3OC6H4COTe)2
_cod_original_cell_volume 802(1)
_cod_original_sg_symbol_H-M 'P 21/n '
_cod_original_formula_sum 'C16 H14 O4 Te2 '
_cod_database_code 4115944

loop_
_symmetry_equiv_pos_as_xyz
x,y,z
1/2-x,1/2+y,1/2-z
-x,-y,-z
1/2+x,1/2-y,1/2+z

loop_
_atom_site_label
_atom_site_type_symbol
_atom_site_fract_x
_atom_site_fract_y
_atom_site_fract_z
_atom_site_U_iso_or_equiv
_atom_site_adp_type
_atom_site_occupancy
_atom_site_calc_flag
Te(1) Te 0.0868(2) 0.96753(7) 0.08416(5) 0.0245(2) Uani 1.00 d
O(1) O 0.247(2) 0.8091(8) -0.0484(6) 0.037(3) Uani 1.00 d
O(2) O 0.310(3) 0.8302(8) 0.2187(6) 0.034(3) Uani 1.00 d
C(1) C 0.447(3) 0.740(1) 0.0902(8) 0.019(3) Uani 1.00 d
C(2) C 0.458(3) 0.744(1) 0.1808(9) 0.024(3) Uani 1.00 d
C(3) C 0.627(3) 0.664(1) 0.2314(8) 0.025(3) Uani 1.00 d
C(4) C 0.767(3) 0.579(1) 0.1910(9) 0.030(4) Uani 1.00 d
C(5) C 0.740(4) 0.572(1) 0.0993(10) 0.036(4) Uani 1.00 d
C(6) C 0.592(3) 0.654(1) 0.0518(8) 0.022(3) Uani 1.00 d
C(7) C 0.276(3) 0.823(1) 0.0281(7) 0.021(3) Uani 1.00 d
C(8) C 0.276(4) 0.829(1) 0.3118(9) 0.037(4) Uani 1.00 d
H(1) H 0.6399 0.6694 0.2952 0.0322 Uiso 1.00 calc
H(2) H 0.8843 0.5242 0.2268 0.0344 Uiso 1.00 calc
H(3) H 0.8388 0.5115 0.0707 0.0406 Uiso 1.00 calc
H(4) H 0.5828 0.6496 -0.0115 0.0280 Uiso 1.00 calc
H(5) H 0.2097 0.8990 0.3312 0.0420 Uiso 1.00 calc
H(6) H 0.1252 0.7755 0.3256 0.0420 Uiso 1.00 calc
H(7) H 0.4691 0.8112 0.3438 0.0420 Uiso 1.00 calc

loop_
_atom_site_aniso_label
_atom_site_aniso_U_11
_atom_site_aniso_U_22
_atom_site_aniso_U_33
_atom_site_aniso_U_12
_atom_site_aniso_U_13
_atom_site_aniso_U_23
Te(1) 0.0250(5) 0.0254(4) 0.0230(4) 0.0055(5) 0.0013(3) 0.0015(5)
O(1) 0.049(6) 0.031(6) 0.032(5) 0.010(5) 0.010(5) 0.000(4)
O(2) 0.057(7) 0.027(5) 0.020(5) 0.008(5) 0.010(5) -0.001(4)
C(1) 0.013(6) 0.020(6) 0.024(6) 0.001(5) 0.002(5) 0.001(5)
C(2) 0.025(7) 0.017(6) 0.029(7) 0.000(6) 0.005(5) -0.001(5)
C(3) 0.019(6) 0.028(7) 0.027(7) 0.002(6) 0.002(5) 0.003(5)
C(4) 0.022(7) 0.027(7) 0.040(8) 0.006(7) 0.004(6) 0.006(6)
C(5) 0.044(9) 0.028(7) 0.036(8) 0.009(7) 0.010(7) -0.002(6)
C(6) 0.021(6) 0.025(7) 0.023(6) 0.000(6) 0.011(5) 0.004(5)
C(7) 0.021(6) 0.029(7) 0.011(5) -0.003(6) -0.010(5) 0.002(5)
C(8) 0.06(1) 0.032(8) 0.017(6) 0.016(8) 0.006(7) 0.000(5)

loop_
_atom_type_symbol
_atom_type_description
_atom_type_scat_dispersion_real
_atom_type_scat_dispersion_imag
_atom_type_scat_source
C C 0.003 0.002
;International Tables for Crystallography
(1992, Vol. C, Tables 4.2.6.8 and 6.1.1.1)
;
H H 0.000 0.000
;International Tables for Crystallography
(1992, Vol. C, Table 6.1.1.2)
;
O O 0.011 0.006
;International Tables for Crystallography
(1992, Vol. C, Tables 4.2.6.8 and 6.1.1.1)
;
Te Te -0.531 1.675
;International Tables for Crystallography
(1992, Vol. C, Tables 4.2.6.8 and 6.1.1.1)
;

loop_
_geom_angle_atom_site_label_1
_geom_angle_atom_site_label_2
_geom_angle_atom_site_label_3
_geom_angle
_geom_angle_site_symmetry_1
_geom_angle_site_symmetry_2
_geom_angle_site_symmetry_3
_geom_angle_publ_flag
Te(1) Te(1) O(1) 66.6(2) 3_575 1_555 1_555 yes
Te(1) Te(1) O(1) 59.6(2) 3_575 1_555 3_575 yes
Te(1) Te(1) O(2) 158.0(2) 3_575 1_555 1_555 yes
Te(1) Te(1) C(7) 87.0(3) 3_575 1_555 1_555 yes
O(1) Te(1) O(1) 126.1(2) 1_555 1_555 3_575 yes
O(1) Te(1) O(2) 91.6(3) 1_555 1_555 1_555 yes
O(1) Te(1) C(7) 20.4(4) 1_555 1_555 1_555 yes
O(1) Te(1) O(2) 142.2(3) 3_575 1_555 1_555 yes
O(1) Te(1) C(7) 146.5(3) 3_575 1_555 1_555 yes
O(2) Te(1) C(7) 71.3(3) 1_555 1_555 1_555 yes
Te(1) O(1) Te(1) 53.9(2) 1_555 1_555 3_575 yes
Te(1) O(1) C(7) 39.6(7) 1_555 1_555 1_555 yes
Te(1) O(1) C(7) 93.5(8) 3_575 1_555 1_555 yes
Te(1) O(2) C(2) 107.1(7) 1_555 1_555 1_555 yes
Te(1) O(2) C(8) 133.2(8) 1_555 1_555 1_555 yes
C(2) O(2) C(8) 119(1) 1_555 1_555 1_555 yes
C(2) C(1) C(6) 118(1) 1_555 1_555 1_555 yes
C(2) C(1) C(7) 124(1) 1_555 1_555 1_555 yes
C(6) C(1) C(7) 116(1) 1_555 1_555 1_555 yes
O(2) C(2) C(1) 117(1) 1_555 1_555 1_555 yes
O(2) C(2) C(3) 122(1) 1_555 1_555 1_555 yes
C(1) C(2) C(3) 119(1) 1_555 1_555 1_555 yes
C(2) C(3) C(4) 120(1) 1_555 1_555 1_555 yes
C(2) C(3) H(1) 119(1) 1_555 1_555 1_555 no
C(4) C(3) H(1) 120(1) 1_555 1_555 1_555 no
C(3) C(4) C(5) 119(1) 1_555 1_555 1_555 yes
C(3) C(4) H(2) 119(1) 1_555 1_555 1_555 no
C(5) C(4) H(2) 121(1) 1_555 1_555 1_555 no
C(4) C(5) C(6) 119(1) 1_555 1_555 1_555 yes
C(4) C(5) H(3) 119(1) 1_555 1_555 1_555 no
C(6) C(5) H(3) 121(1) 1_555 1_555 1_555 no
C(1) C(6) C(5) 122(1) 1_555 1_555 1_555 yes
C(1) C(6) H(4) 118(1) 1_555 1_555 1_555 no
C(5) C(6) H(4) 118(1) 1_555 1_555 1_555 no
Te(1) C(7) O(1) 120.0(10) 1_555 1_555 1_555 yes
Te(1) C(7) C(1) 118.3(8) 1_555 1_555 1_555 yes
O(1) C(7) C(1) 121(1) 1_555 1_555 1_555 yes
O(2) C(8) H(5) 110(1) 1_555 1_555 1_555 no
O(2) C(8) H(6) 110(1) 1_555 1_555 1_555 no
O(2) C(8) H(7) 110(1) 1_555 1_555 1_555 no
H(5) C(8) H(6) 108(1) 1_555 1_555 1_555 no
H(5) C(8) H(7) 108(1) 1_555 1_555 1_555 no
H(6) C(8) H(7) 108(1) 1_555 1_555 1_555 no

loop_
_geom_bond_atom_site_label_1
_geom_bond_atom_site_label_2
_geom_bond_distance
_geom_bond_site_symmetry_1
_geom_bond_site_symmetry_2
_geom_bond_publ_flag
Te(1) Te(1) 2.739(2) 1_555 3_575 yes
Te(1) O(1) 2.924(10) 1_555 1_555 yes
Te(1) O(1) 3.11(1) 1_555 3_575 yes
Te(1) O(2) 2.765(9) 1_555 1_555 yes
Te(1) C(7) 2.15(1) 1_555 1_555 yes
O(1) C(7) 1.18(1) 1_555 1_555 yes
O(2) C(2) 1.38(2) 1_555 1_555 yes
O(2) C(8) 1.44(2) 1_555 1_555 yes
C(1) C(2) 1.38(2) 1_555 1_555 yes
C(1) C(6) 1.38(2) 1_555 1_555 yes
C(1) C(7) 1.54(2) 1_555 1_555 yes
C(2) C(3) 1.41(2) 1_555 1_555 yes
C(3) C(4) 1.37(2) 1_555 1_555 yes
C(3) H(1) 0.975 1_555 1_555 no
C(4) C(5) 1.40(2) 1_555 1_555 yes
C(4) H(2) 0.982 1_555 1_555 no
C(5) C(6) 1.36(2) 1_555 1_555 yes
C(5) H(3) 0.978 1_555 1_555 no
C(6) H(4) 0.968 1_555 1_555 no
C(8) H(5) 0.957 1_555 1_555 no
C(8) H(6) 0.958 1_555 1_555 no
C(8) H(7) 0.957 1_555 1_555 no

loop_
_geom_contact_atom_site_label_1
_geom_contact_atom_site_label_2
_geom_contact_distance
_geom_contact_site_symmetry_1
_geom_contact_site_symmetry_2
Te(1) Te(1) 2.739(2) 1_555 3_575
Te(1) O(1) 2.924(10) 1_555 1_555
Te(1) O(1) 3.11(1) 1_555 3_575
Te(1) O(2) 2.765(9) 1_555 1_555
O(1) C(8) 3.29(2) 1_555 4_464
O(1) C(3) 3.38(2) 1_555 4_464
O(2) C(3) 3.60(2) 1_555 1_455
C(3) C(8) 3.59(2) 1_555 1_655

loop_
_geom_torsion_atom_site_label_1
_geom_torsion_atom_site_label_2
_geom_torsion_atom_site_label_3
_geom_torsion_atom_site_label_4
_geom_torsion
_geom_torsion_site_symmetry_1
_geom_torsion_site_symmetry_2
_geom_torsion_site_symmetry_3
_geom_torsion_site_symmetry_4
_geom_torsion_publ_flag
Te(1) Te(1) O(1) C(7) -2.0(8) 1_555 3_575 1_555 1_555 yes
Te(1) Te(1) O(1) C(7) -176(1) 1_555 3_575 3_575 3_575 yes
Te(1) Te(1) O(2) C(2) -15(1) 1_555 3_575 3_575 3_575 yes
Te(1) Te(1) O(2) C(8) 158(1) 1_555 3_575 3_575 3_575 yes
Te(1) Te(1) C(7) O(1) 2(1) 1_555 3_575 3_575 3_575 yes
Te(1) Te(1) C(7) C(1) -176.8(9) 1_555 3_575 3_575 3_575 yes
Te(1) O(1) Te(1) O(1) 0.0 1_555 1_555 3_575 3_575 yes
Te(1) O(1) Te(1) O(2) 175.2(4) 1_555 1_555 3_575 3_575 yes
Te(1) O(1) Te(1) C(7) -2.0(7) 1_555 1_555 3_575 3_575 yes
Te(1) O(1) C(7) C(1) -179(1) 1_555 1_555 1_555 1_555 yes
Te(1) O(1) Te(1) O(1) 0.0 1_555 3_575 3_575 1_555 yes
Te(1) O(1) Te(1) O(2) -177.0(2) 1_555 3_575 3_575 3_575 yes
Te(1) O(1) Te(1) C(7) 176(1) 1_555 3_575 3_575 3_575 yes
Te(1) O(1) C(7) C(1) 177(1) 1_555 3_575 3_575 3_575 yes
Te(1) O(2) C(2) C(1) -4(1) 1_555 1_555 1_555 1_555 yes
Te(1) O(2) C(2) C(3) 173(1) 1_555 1_555 1_555 1_555 yes
Te(1) C(7) C(1) C(2) 8(1) 1_555 1_555 1_555 1_555 yes
Te(1) C(7) C(1) C(6) -173.6(9) 1_555 1_555 1_555 1_555 yes
O(1) Te(1) Te(1) O(1) -180.0 1_555 1_555 3_575 3_575 yes
O(1) Te(1) Te(1) O(2) -172.1(7) 1_555 1_555 3_575 3_575 yes
O(1) Te(1) Te(1) C(7) 178.9(4) 1_555 1_555 3_575 3_575 yes
O(1) Te(1) O(1) Te(1) 0.0 1_555 1_555 3_575 3_575 yes
O(1) Te(1) O(1) C(7) 2.0(8) 1_555 1_555 3_575 3_575 yes
O(1) Te(1) O(2) C(2) 8.4(8) 1_555 1_555 1_555 1_555 yes
O(1) Te(1) O(2) C(8) -165(1) 1_555 1_555 1_555 1_555 yes
O(1) Te(1) C(7) C(1) 179(1) 1_555 1_555 1_555 1_555 yes
O(1) Te(1) Te(1) O(1) 180.0 1_555 3_575 1_555 3_575 yes
O(1) Te(1) Te(1) O(2) -7.9(7) 1_555 3_575 1_555 1_555 yes
O(1) Te(1) Te(1) C(7) 1.1(4) 1_555 3_575 1_555 1_555 yes
O(1) Te(1) O(1) Te(1) 0.0 1_555 3_575 3_575 1_555 yes
O(1) Te(1) O(1) C(7) -176(1) 1_555 3_575 3_575 3_575 yes
O(1) Te(1) O(2) C(2) 175.5(7) 1_555 3_575 3_575 3_575 yes
O(1) Te(1) O(2) C(8) -10(1) 1_555 3_575 3_575 3_575 yes
O(1) Te(1) C(7) C(1) -175.1(6) 1_555 3_575 3_575 3_575 yes
O(1) C(7) Te(1) O(2) 173(1) 1_555 1_555 1_555 1_555 yes
O(1) C(7) C(1) C(2) -172(1) 1_555 1_555 1_555 1_555 yes
O(1) C(7) C(1) C(6) 6(1) 1_555 1_555 1_555 1_555 yes
O(2) Te(1) Te(1) O(2) 180.0 1_555 1_555 3_575 3_575 yes
O(2) Te(1) Te(1) C(7) 171.0(7) 1_555 1_555 3_575 3_575 yes
O(2) Te(1) O(1) C(7) -6(1) 1_555 1_555 1_555 1_555 yes
O(2) Te(1) O(1) C(7) -173.2(8) 1_555 1_555 3_575 3_575 yes
O(2) Te(1) C(7) C(1) -6.8(8) 1_555 1_555 1_555 1_555 yes
O(2) C(2) C(1) C(6) -179(1) 1_555 1_555 1_555 1_555 yes
O(2) C(2) C(1) C(7) -1(1) 1_555 1_555 1_555 1_555 yes
O(2) C(2) C(3) C(4) 179(1) 1_555 1_555 1_555 1_555 yes
C(1) C(2) O(2) C(8) 170(1) 1_555 1_555 1_555 1_555 yes
C(1) C(2) C(3) C(4) -3(1) 1_555 1_555 1_555 1_555 yes
C(1) C(6) C(5) C(4) -4(2) 1_555 1_555 1_555 1_555 yes
C(2) O(2) Te(1) C(7) 6.2(8) 1_555 1_555 1_555 1_555 yes
C(2) C(1) C(6) C(5) 1(2) 1_555 1_555 1_555 1_555 yes
C(2) C(3) C(4) C(5) 0(2) 1_555 1_555 1_555 1_555 yes
C(3) C(2) O(2) C(8) -11(1) 1_555 1_555 1_555 1_555 yes
C(3) C(2) C(1) C(6) 2(1) 1_555 1_555 1_555 1_555 yes
C(3) C(2) C(1) C(7) -179(1) 1_555 1_555 1_555 1_555 yes
C(3) C(4) C(5) C(6) 4(2) 1_555 1_555 1_555 1_555 yes
C(5) C(6) C(1) C(7) -177(1) 1_555 1_555 1_555 1_555 yes
C(7) Te(1) Te(1) C(7) 180.0 1_555 1_555 3_575 3_575 yes
C(7) Te(1) O(2) C(8) -167(1) 1_555 1_555 1_555 1_555 yes
